data_7100239
loop_
_publ_author_name
'Miao Du.'
'S. Batten'
'Jian-Hua Guo.'
'Xiao-Jun Zhao.'

_publ_section_title
;
Direction of topological isomers of silver(I)
coordination polymers induced by solvent, and selective anion-exchange
of a class of PtS-type host frameworks
;
_journal_name_full 'Chemical Communications'
_journal_paper_doi 10.1039/b508479b
_journal_year 2005
_chemical_formula_sum 'C10.5 H7.25 Ag B0.5 F2 N6.25 O1.5'
_chemical_formula_weight 396.25
_space_group_IT_number 44
_symmetry_cell_setting orthorhombic
_symmetry_space_group_name_Hall 'I 2 -2'
_symmetry_space_group_name_H-M 'I m m 2'
_cell_angle_alpha 90.00
_cell_angle_beta 90.00
_cell_angle_gamma 90.00
_cell_formula_units_Z 4
_cell_length_a 13.856(7)
_cell_length_b 10.659(6)
_cell_length_c 11.177(6)
_cell_measurement_temperature 293(2)
_cell_volume 1650.7(15)
_diffrn_ambient_temperature 293(2)
_exptl_crystal_density_diffrn 1.594
_cod_depositor_comments
;
The following automatic conversions were performed:
'_symmetry_cell_setting' value 'Orthorhombic' changed to 'orthorhombic'
according to '/home/saulius/struct/CIF-dictionaries/cif_core.dic'
dictionary named 'cif_core.dic' version 2.4.1 from 2010-06-29.

Automatic conversion script
Id: cif_fix_enum 1527 2010-12-29 10:47:43Z saulius 
;
_cod_original_formula_sum 'C10.50 H7.25 Ag B0.50 F2 N6.25 O1.50'
_cod_database_code 7100239

loop_
_symmetry_equiv_pos_as_xyz
'x, y, z'
'-x, -y, z'
'-x, y, z'
'x, -y, z'
'x+1/2, y+1/2, z+1/2'
'-x+1/2, -y+1/2, z+1/2'
'-x+1/2, y+1/2, z+1/2'
'x+1/2, -y+1/2, z+1/2'

loop_
_atom_site_label
_atom_site_type_symbol
_atom_site_fract_x
_atom_site_fract_y
_atom_site_fract_z
_atom_site_U_iso_or_equiv
_atom_site_adp_type
_atom_site_occupancy
_atom_site_symmetry_multiplicity
_atom_site_calc_flag
_atom_site_refinement_flags
_atom_site_disorder_assembly
_atom_site_disorder_group
Ag1 Ag 0.18822(6) 0.0000 0.5330(6) 0.0434(4) Uani 1 2 d S . .
N1 N 0.2435(7) 0.1691(12) 0.3657(8) 0.096(5) Uani 1 1 d GDU . .
C1 C 0.3367(6) 0.2077(15) 0.3379(11) 0.117(6) Uani 1 1 d GDU . .
H1A H 0.3891 0.1734 0.3783 0.140 Uiso 1 1 calc R . .
C2 C 0.3515(5) 0.2976(14) 0.2497(11) 0.107(6) Uani 1 1 d GDU . .
H2A H 0.4138 0.3235 0.2311 0.129 Uiso 1 1 calc R . .
N2 N 0.2731(6) 0.3489(11) 0.1894(9) 0.060(3) Uani 1 1 d GDU . .
C3 C 0.1800(5) 0.3103(9) 0.2172(8) 0.057(3) Uani 1 1 d GDU . .
H3A H 0.1276 0.3446 0.1768 0.069 Uiso 1 1 calc R . .
C4 C 0.1652(5) 0.2204(9) 0.3054(7) 0.055(3) Uani 1 1 d GDU . .
O1 O 0.0000 0.2331(9) 0.2762(11) 0.053(3) Uani 1 2 d SDU . .
N3 N 0.0509(7) 0.0994(8) 0.4118(8) 0.054(2) Uani 1 1 d DU . .
C5 C 0.0763(6) 0.1786(9) 0.3370(10) 0.051(2) Uani 1 1 d DU . .
B1 B 1.0000 0.5000 1.002(2) 0.14(3) Uani 1 4 d SD . .
F1 F 1.0000 0.3683(12) 1.029(2) 0.093(5) Uani 0.75 2 d SPD . .
F2 F 0.9015(9) 0.5000 1.034(3) 0.095(5) Uani 0.75 2 d SPD . .
F3 F 1.0000 0.5000 0.8764(14) 0.071(4) Uani 1 4 d SD . .
C7 C 0.0000 0.0000 0.049(4) 0.063(11) Uani 0.50 4 d SPDU . .
N4 N 0.0000 0.0000 0.156(4) 0.11(3) Uani 0.50 4 d SPD . .
C6 C 0.0000 0.0000 -0.080(4) 0.10(3) Uani 0.50 4 d SPDU . .
H6A H -0.0165 -0.0821 -0.1090 0.145 Uiso 0.125 1 d PR . .
H6B H 0.0630 0.0224 -0.1090 0.145 Uiso 0.125 1 d PR . .
H6C H -0.0465 0.0597 -0.1090 0.145 Uiso 0.125 1 d PR . .
O6 O 0.126(6) 0.5000 0.494(5) 0.20(3) Uani 0.50 2 d SPU . .

loop_
_atom_site_aniso_label
_atom_site_aniso_U_11
_atom_site_aniso_U_22
_atom_site_aniso_U_33
_atom_site_aniso_U_23
_atom_site_aniso_U_13
_atom_site_aniso_U_12
Ag1 0.0426(5) 0.0370(5) 0.0508(6) 0.000 -0.0012(10) 0.000
N1 0.079(8) 0.129(12) 0.081(10) 0.048(9) -0.025(7) 0.024(9)
C1 0.097(10) 0.131(13) 0.122(12) 0.045(11) -0.060(10) 0.012(11)
C2 0.107(12) 0.108(12) 0.106(12) 0.017(11) -0.028(11) 0.013(11)
N2 0.040(5) 0.082(7) 0.058(7) 0.014(6) -0.004(4) 0.029(5)
C3 0.054(3) 0.060(4) 0.057(4) 0.002(2) 0.001(2) 0.002(2)
C4 0.034(5) 0.079(8) 0.051(7) 0.023(6) -0.003(4) 0.025(5)
O1 0.029(5) 0.048(6) 0.082(7) 0.023(6) 0.000 0.000
N3 0.052(5) 0.048(5) 0.063(6) 0.026(5) -0.004(4) 0.000(4)
C5 0.038(5) 0.043(5) 0.073(6) 0.014(5) 0.012(5) 0.003(4)
B1 0.11(4) 0.13(5) 0.19(11) 0.000 0.000 0.000
F1 0.090(9) 0.094(11) 0.095(11) -0.047(16) 0.000 0.000
F2 0.095(11) 0.086(9) 0.105(11) 0.000 -0.03(2) 0.000
F3 0.103(12) 0.057(9) 0.053(9) 0.000 0.000 0.000
C7 0.063(12) 0.062(12) 0.062(12) 0.000 0.000 0.000
N4 0.18(7) 0.12(5) 0.02(2) 0.000 0.000 0.000
C6 0.10(3) 0.10(3) 0.10(3) 0.000 0.000 0.000
O6 0.20(5) 0.28(7) 0.11(5) 0.000 -0.02(3) 0.000

loop_
_geom_bond_atom_site_label_1
_geom_bond_atom_site_label_2
_geom_bond_distance
_geom_bond_site_symmetry_2
_geom_bond_publ_flag
Ag1 N2 2.436(14) 6 ?
Ag1 N2 2.436(11) 7_545 ?
Ag1 N3 2.565(9) 4 ?
Ag1 N3 2.565(9) . ?
N1 C1 1.3900 . ?
N1 C4 1.3900 . ?
C1 C2 1.3900 . ?
C1 H1A 0.9300 . ?
C2 N2 1.3900 . ?
C2 H2A 0.9300 . ?
N2 C3 1.3900 . ?
N2 Ag1 2.436(9) 6_554 ?
C3 C4 1.3900 . ?
C3 H3A 0.9300 . ?
C4 C5 1.357(9) . ?
O1 C5 1.384(14) . ?
O1 C5 1.384(14) 3 ?
N3 C5 1.239(14) . ?
N3 N3 1.411(19) 3 ?
B1 F3 1.41(2) . ?
B1 F2 1.411(14) 2_765 ?
B1 F2 1.411(14) . ?
B1 F1 1.436(14) 2_765 ?
B1 F1 1.436(14) . ?
C7 N4 1.198(10) . ?
C7 C6 1.44(2) . ?
C6 H6A 0.9600 . ?
C6 H6B 0.9600 . ?
C6 H6C 0.9600 . ?
